data_7052387
loop_
_publ_author_name
'Matthieu Demange'
'Leila Boubekeur'
'Audrey Auffrant'
'Nicolas M\'ezailles'
'Louis Ricard'
'Xavier Le Goff'
'Pascal Le Floch'

_publ_section_title
;
 A new and convenient approach towards bis(iminophosphoranyl)methane
 ligands and their dicationic, cationic, anionic and dianionic
 derivatives
;
_journal_issue 12
_journal_name_full 'New Journal of Chemistry'
_journal_page_first 1745
_journal_paper_doi 10.1039/b610049j
_journal_volume 30
_journal_year 2006
_chemical_formula_sum 'C39 H54 Br2 N2 O P2'
_chemical_formula_weight 788.60
_chemical_name_systematic
;
?
;
_space_group_IT_number 19
_symmetry_cell_setting orthorhombic
_symmetry_space_group_name_Hall 'P 2ac 2ab'
_symmetry_space_group_name_H-M 'P 21 21 21'
_atom_sites_solution_hydrogens geom
_atom_sites_solution_primary direct
_atom_sites_solution_secondary difmap
_audit_creation_method SHELXL-97
_cell_angle_alpha 90.00
_cell_angle_beta 90.00
_cell_angle_gamma 90.00
_cell_formula_units_Z 4
_cell_length_a 11.1170(10)
_cell_length_b 18.7140(10)
_cell_length_c 18.9410(10)
_cell_measurement_reflns_used 251
_cell_measurement_temperature 150.0(1)
_cell_measurement_theta_max 20.0
_cell_measurement_theta_min 3.0
_cell_volume 3940.6(5)
_computing_structure_refinement 'SHELXL-97 (Sheldrick, 1997)'
_computing_structure_solution 'SHELXS-97 (Sheldrick, 1990)'
_diffrn_ambient_temperature 150.0(1)
_diffrn_measured_fraction_theta_full 0.996
_diffrn_measured_fraction_theta_max 0.996
_diffrn_measurement_device_type KappaCCD
_diffrn_measurement_method 'phi and omega scans'
_diffrn_radiation_monochromator graphite
_diffrn_radiation_source 'fine-focus sealed tube'
_diffrn_radiation_type MoK\a
_diffrn_radiation_wavelength 0.71069
_diffrn_reflns_av_R_equivalents 0.0260
_diffrn_reflns_av_sigmaI/netI 0.0519
_diffrn_reflns_limit_h_max 14
_diffrn_reflns_limit_h_min -14
_diffrn_reflns_limit_k_max 23
_diffrn_reflns_limit_k_min -17
_diffrn_reflns_limit_l_max 24
_diffrn_reflns_limit_l_min -24
_diffrn_reflns_number 12758
_diffrn_reflns_theta_full 27.14
_diffrn_reflns_theta_max 27.14
_diffrn_reflns_theta_min 2.83
_exptl_absorpt_coefficient_mu 2.170
_exptl_absorpt_correction_T_max 0.9786
_exptl_absorpt_correction_T_min 0.6353
_exptl_absorpt_correction_type multi-scan
_exptl_crystal_colour colorless
_exptl_crystal_density_diffrn 1.329
_exptl_crystal_density_method 'not measured'
_exptl_crystal_description needle
_exptl_crystal_F_000 1640
_exptl_crystal_size_max 0.23
_exptl_crystal_size_mid 0.10
_exptl_crystal_size_min 0.01
_refine_diff_density_max 0.659
_refine_diff_density_min -0.295
_refine_diff_density_rms 0.057
_refine_ls_abs_structure_details 'Flack H D (1983), Acta Cryst. A39, 876-881'
_refine_ls_abs_structure_Flack -0.016(6)
_refine_ls_extinction_method none
_refine_ls_goodness_of_fit_ref 1.038
_refine_ls_hydrogen_treatment mixed
_refine_ls_matrix_type full
_refine_ls_number_parameters 437
_refine_ls_number_reflns 8375
_refine_ls_number_restraints 0
_refine_ls_restrained_S_all 1.038
_refine_ls_R_factor_all 0.0492
_refine_ls_R_factor_gt 0.0342
_refine_ls_shift/su_max 0.001
_refine_ls_shift/su_mean 0.000
_refine_ls_structure_factor_coef Fsqd
_refine_ls_weighting_details 'calc w=1/[\s^2^(Fo^2^)+(0.0348P)^2^+0.0000P] where P=(Fo^2^+2Fc^2^)/3'
_refine_ls_weighting_scheme calc
_refine_ls_wR_factor_gt 0.0712
_refine_ls_wR_factor_ref 0.0758
_reflns_number_gt 6923
_reflns_number_total 8375
_reflns_threshold_expression >2sigma(I)
_cod_data_source_file b610049j.txt
_cod_data_source_block br2p2n2
_cod_depositor_comments
;
The following automatic conversions were performed:
'_symmetry_cell_setting' value 'Orthorhombic' changed to 'orthorhombic'
according to '/home/saulius/struct/CIF-dictionaries/cif_core.dic'
dictionary named 'cif_core.dic' version 2.4.1 from 2010-06-29.

Automatic conversion script
Id: cif_fix_enum 1527 2010-12-29 10:47:43Z saulius 
;
_cod_original_sg_symbol_H-M 'P212121 '
_cod_database_code 7052387

loop_
_symmetry_equiv_pos_as_xyz
'x, y, z'
'-x+1/2, -y, z+1/2'
'x+1/2, -y+1/2, -z'
'-x, y+1/2, -z+1/2'

loop_
_atom_site_label
_atom_site_type_symbol
_atom_site_fract_x
_atom_site_fract_y
_atom_site_fract_z
_atom_site_U_iso_or_equiv
_atom_site_adp_type
_atom_site_occupancy
_atom_site_symmetry_multiplicity
_atom_site_calc_flag
_atom_site_refinement_flags
_atom_site_disorder_assembly
_atom_site_disorder_group
Br1 Br 0.29419(3) 0.304586(16) -0.018442(16) 0.03851(9) Uani 1 1 d . . .
Br2 Br 0.17011(3) -0.119712(16) 0.087207(16) 0.04090(9) Uani 1 1 d . . .
P1 P 0.15363(7) 0.10971(4) 0.11829(4) 0.02858(16) Uani 1 1 d . . .
P2 P 0.16607(7) 0.08058(4) -0.04538(4) 0.02845(16) Uani 1 1 d . . .
N1 N 0.0850(2) 0.03772(14) 0.14077(14) 0.0340(6) Uani 1 1 d . . .
H1 H 0.106(3) 0.0042(18) 0.1332(19) 0.041 Uiso 1 1 d . . .
N2 N 0.0974(2) 0.00423(14) -0.03897(13) 0.0322(6) Uani 1 1 d . . .
H2 H 0.103(3) -0.0156(17) -0.0047(18) 0.039 Uiso 1 1 d . . .
C1 C 0.1243(2) 0.13850(14) 0.02766(13) 0.0275(6) Uani 1 1 d . . .
H1A H 0.0369 0.1480 0.0237 0.033 Uiso 1 1 calc R . .
H1B H 0.1659 0.1847 0.0207 0.033 Uiso 1 1 calc R . .
C2 C 0.3117(3) 0.09645(15) 0.12980(14) 0.0311(7) Uani 1 1 d . . .
C3 C 0.3899(3) 0.15013(16) 0.10655(15) 0.0338(7) Uani 1 1 d . . .
H3 H 0.3595 0.1905 0.0820 0.041 Uiso 1 1 calc R . .
C4 C 0.5119(3) 0.14385(18) 0.11956(17) 0.0393(8) Uani 1 1 d . . .
H4 H 0.5659 0.1796 0.1034 0.047 Uiso 1 1 calc R . .
C5 C 0.5547(3) 0.08529(19) 0.15614(17) 0.0460(8) Uani 1 1 d . . .
H5 H 0.6383 0.0814 0.1657 0.055 Uiso 1 1 calc R . .
C6 C 0.4779(3) 0.03239(19) 0.17901(18) 0.0442(8) Uani 1 1 d . . .
H6 H 0.5095 -0.0079 0.2033 0.053 Uiso 1 1 calc R . .
C7 C 0.3555(3) 0.03706(16) 0.16707(16) 0.0360(7) Uani 1 1 d . . .
H7 H 0.3024 0.0010 0.1836 0.043 Uiso 1 1 calc R . .
C8 C 0.1067(3) 0.18027(15) 0.17632(15) 0.0325(7) Uani 1 1 d . . .
C9 C 0.1826(3) 0.19763(16) 0.23257(14) 0.0395(7) Uani 1 1 d . . .
H9 H 0.2607 0.1772 0.2353 0.047 Uiso 1 1 calc R . .
C10 C 0.1437(4) 0.24486(18) 0.28464(18) 0.0503(9) Uani 1 1 d . . .
H10 H 0.1959 0.2576 0.3223 0.060 Uiso 1 1 calc R . .
C11 C 0.0299(4) 0.27297(18) 0.28142(18) 0.0522(10) Uani 1 1 d . . .
H11 H 0.0022 0.3037 0.3179 0.063 Uiso 1 1 calc R . .
C12 C -0.0453(3) 0.25647(19) 0.22468(18) 0.0517(10) Uani 1 1 d . . .
H12 H -0.1233 0.2771 0.2220 0.062 Uiso 1 1 calc R . .
C13 C -0.0068(3) 0.21021(17) 0.17225(18) 0.0421(8) Uani 1 1 d . . .
H13 H -0.0581 0.1991 0.1337 0.051 Uiso 1 1 calc R . .
C14 C -0.0420(3) 0.02890(17) 0.16475(16) 0.0361(7) Uani 1 1 d . . .
H14 H -0.0739 0.0771 0.1777 0.043 Uiso 1 1 calc R . .
C15 C -0.0404(3) -0.01755(19) 0.23181(17) 0.0430(8) Uani 1 1 d . . .
H15 H 0.0033 -0.0629 0.2207 0.052 Uiso 1 1 calc R . .
C16 C -0.1190(3) -0.0006(2) 0.10511(17) 0.0492(9) Uani 1 1 d . . .
H16A H -0.1158 0.0320 0.0647 0.074 Uiso 1 1 calc R . .
H16B H -0.2024 -0.0052 0.1212 0.074 Uiso 1 1 calc R . .
H16C H -0.0885 -0.0476 0.0910 0.074 Uiso 1 1 calc R . .
C17 C 0.0268(4) 0.0202(2) 0.29017(18) 0.0648(12) Uani 1 1 d . . .
H17A H 0.1087 0.0311 0.2743 0.097 Uiso 1 1 calc R . .
H17B H 0.0303 -0.0107 0.3319 0.097 Uiso 1 1 calc R . .
H17C H -0.0149 0.0647 0.3022 0.097 Uiso 1 1 calc R . .
C18 C -0.1675(4) -0.0367(2) 0.2551(2) 0.0669(11) Uani 1 1 d . . .
H18A H -0.1642 -0.0627 0.3000 0.100 Uiso 1 1 calc R . .
H18B H -0.2053 -0.0670 0.2191 0.100 Uiso 1 1 calc R . .
H18C H -0.2147 0.0071 0.2610 0.100 Uiso 1 1 calc R . .
C19 C 0.3263(3) 0.07425(15) -0.04705(14) 0.0301(6) Uani 1 1 d . . .
C20 C 0.3964(3) 0.13144(16) -0.07102(15) 0.0339(7) Uani 1 1 d . . .
H20 H 0.3589 0.1726 -0.0904 0.041 Uiso 1 1 calc R . .
C21 C 0.5209(3) 0.12788(18) -0.06645(16) 0.0374(7) Uani 1 1 d . . .
H21 H 0.5691 0.1662 -0.0833 0.045 Uiso 1 1 calc R . .
C22 C 0.5739(3) 0.06839(18) -0.03728(16) 0.0407(8) Uani 1 1 d . . .
H22 H 0.6591 0.0663 -0.0338 0.049 Uiso 1 1 calc R . .
C23 C 0.5063(3) 0.01186(17) -0.01310(18) 0.0403(8) Uani 1 1 d . . .
H23 H 0.5447 -0.0286 0.0071 0.048 Uiso 1 1 calc R . .
C24 C 0.3817(3) 0.01414(15) -0.01827(15) 0.0334(7) Uani 1 1 d . . .
H24 H 0.3346 -0.0250 -0.0023 0.040 Uiso 1 1 calc R . .
C25 C 0.1115(3) 0.12134(16) -0.12461(15) 0.0309(6) Uani 1 1 d . . .
C26 C -0.0045(3) 0.14824(16) -0.12567(16) 0.0375(8) Uani 1 1 d . . .
H26 H -0.0501 0.1499 -0.0833 0.045 Uiso 1 1 calc R . .
C27 C -0.0545(3) 0.17284(18) -0.18818(17) 0.0471(9) Uani 1 1 d . . .
H27 H -0.1346 0.1906 -0.1887 0.057 Uiso 1 1 calc R . .
C28 C 0.0123(4) 0.17151(18) -0.24960(18) 0.0460(9) Uani 1 1 d . . .
H28 H -0.0219 0.1887 -0.2923 0.055 Uiso 1 1 calc R . .
C29 C 0.1284(3) 0.14539(17) -0.24942(16) 0.0426(8) Uani 1 1 d . . .
H29 H 0.1742 0.1449 -0.2918 0.051 Uiso 1 1 calc R . .
C30 C 0.1779(3) 0.12002(16) -0.18739(14) 0.0374(7) Uani 1 1 d . . .
H30 H 0.2575 0.1016 -0.1873 0.045 Uiso 1 1 calc R . .
C31 C 0.0738(3) -0.04375(16) -0.10048(15) 0.0356(7) Uani 1 1 d . . .
H31 H 0.0657 -0.0129 -0.1433 0.043 Uiso 1 1 calc R . .
C32 C -0.0467(3) -0.08104(16) -0.08907(18) 0.0413(8) Uani 1 1 d . . .
H32 H -0.0442 -0.1056 -0.0422 0.050 Uiso 1 1 calc R . .
C33 C 0.1797(3) -0.09427(19) -0.11302(18) 0.0537(9) Uani 1 1 d . . .
H33A H 0.2532 -0.0663 -0.1204 0.081 Uiso 1 1 calc R . .
H33B H 0.1639 -0.1236 -0.1549 0.081 Uiso 1 1 calc R . .
H33C H 0.1900 -0.1253 -0.0718 0.081 Uiso 1 1 calc R . .
C34 C -0.1477(3) -0.0274(2) -0.0877(2) 0.0546(9) Uani 1 1 d . . .
H34A H -0.1548 -0.0047 -0.1341 0.082 Uiso 1 1 calc R . .
H34B H -0.1307 0.0091 -0.0520 0.082 Uiso 1 1 calc R . .
H34C H -0.2232 -0.0517 -0.0761 0.082 Uiso 1 1 calc R . .
C35 C -0.0703(4) -0.1376(2) -0.1461(2) 0.0650(11) Uani 1 1 d . . .
H35A H -0.1519 -0.1566 -0.1405 0.098 Uiso 1 1 calc R . .
H35B H -0.0119 -0.1765 -0.1413 0.098 Uiso 1 1 calc R . .
H35C H -0.0623 -0.1157 -0.1929 0.098 Uiso 1 1 calc R . .
O1 O 0.1008(6) -0.3045(11) -0.0797(5) 0.086(4) Uani 0.77(4) 1 d P A 1
O1A O 0.102(3) -0.3397(19) -0.0621(15) 0.078(7) Uani 0.23(4) 1 d P A 2
C36 C 0.1823(4) -0.3065(3) -0.0204(2) 0.0765(12) Uani 1 1 d . . .
H36A H 0.2294 -0.2617 -0.0186 0.092 Uiso 0.77(4) 1 calc PR A 1
H36B H 0.2391 -0.3469 -0.0259 0.092 Uiso 0.77(4) 1 calc PR A 1
H36C H 0.1941 -0.2557 -0.0334 0.092 Uiso 0.23(4) 1 calc PR A 2
H36D H 0.2608 -0.3315 -0.0190 0.092 Uiso 0.23(4) 1 calc PR A 2
C37 C 0.1121(4) -0.3153(2) 0.0466(2) 0.0627(11) Uani 1 1 d . A .
H37A H 0.1413 -0.2822 0.0836 0.075 Uiso 1 1 calc R . .
H37B H 0.1171 -0.3649 0.0643 0.075 Uiso 1 1 calc R . .
C38 C -0.0145(4) -0.2969(2) 0.0245(2) 0.0704(12) Uani 1 1 d . . .
H38A H -0.0741 -0.3261 0.0504 0.084 Uiso 1 1 calc R A .
H38B H -0.0319 -0.2457 0.0324 0.084 Uiso 1 1 calc R . .
C39 C -0.0147(4) -0.3146(3) -0.0526(2) 0.0733(13) Uani 1 1 d . A .
H39A H -0.0398 -0.3649 -0.0595 0.088 Uiso 0.77(4) 1 calc PR A 1
H39B H -0.0725 -0.2834 -0.0777 0.088 Uiso 0.77(4) 1 calc PR A 1
H39C H -0.0750 -0.3519 -0.0638 0.088 Uiso 0.23(4) 1 calc PR A 2
H39D H -0.0305 -0.2718 -0.0818 0.088 Uiso 0.23(4) 1 calc PR A 2

loop_
_atom_site_aniso_label
_atom_site_aniso_U_11
_atom_site_aniso_U_22
_atom_site_aniso_U_33
_atom_site_aniso_U_23
_atom_site_aniso_U_13
_atom_site_aniso_U_12
Br1 0.03063(15) 0.04069(17) 0.04421(17) -0.00184(14) -0.00061(15) 0.00170(14)
Br2 0.04708(19) 0.03546(17) 0.04015(17) 0.00202(14) 0.00163(16) 0.00149(14)
P1 0.0295(4) 0.0324(4) 0.0239(3) 0.0009(3) 0.0014(3) 0.0029(3)
P2 0.0268(4) 0.0328(4) 0.0258(3) -0.0002(3) 0.0008(3) 0.0003(3)
N1 0.0325(14) 0.0342(16) 0.0353(14) 0.0018(12) 0.0044(12) 0.0047(12)
N2 0.0334(14) 0.0354(15) 0.0279(13) 0.0033(10) 0.0002(13) -0.0015(12)
C1 0.0236(13) 0.0316(15) 0.0272(14) 0.0011(12) 0.0003(12) 0.0021(11)
C2 0.0300(16) 0.0361(16) 0.0272(14) -0.0060(12) 0.0027(13) 0.0001(13)
C3 0.0361(17) 0.0369(17) 0.0283(15) -0.0001(13) -0.0015(14) 0.0054(14)
C4 0.0334(18) 0.049(2) 0.0351(17) -0.0059(15) 0.0031(15) -0.0032(15)
C5 0.0331(18) 0.058(2) 0.047(2) -0.0069(18) -0.0048(16) 0.0078(17)
C6 0.040(2) 0.050(2) 0.042(2) 0.0033(16) -0.0072(17) 0.0126(17)
C7 0.0367(19) 0.0351(17) 0.0361(16) 0.0015(13) -0.0016(15) 0.0021(14)
C8 0.0386(17) 0.0332(17) 0.0257(14) 0.0029(12) 0.0049(14) 0.0053(13)
C9 0.0477(19) 0.0400(17) 0.0309(15) -0.0024(13) 0.0006(15) 0.0042(17)
C10 0.068(3) 0.046(2) 0.0377(18) -0.0061(15) 0.0004(19) 0.0065(19)
C11 0.081(3) 0.0396(19) 0.0356(19) -0.0024(15) 0.007(2) 0.0142(19)
C12 0.055(2) 0.049(2) 0.051(2) 0.0084(17) 0.011(2) 0.0254(18)
C13 0.045(2) 0.044(2) 0.0371(17) 0.0033(15) 0.0021(16) 0.0080(16)
C14 0.0311(17) 0.0435(19) 0.0336(17) 0.0057(14) 0.0081(14) 0.0032(14)
C15 0.043(2) 0.047(2) 0.0387(19) 0.0081(15) 0.0073(17) 0.0033(16)
C16 0.0384(19) 0.065(2) 0.044(2) -0.0007(17) 0.0006(17) -0.0027(17)
C17 0.077(3) 0.084(3) 0.0331(19) 0.0112(19) -0.001(2) -0.005(2)
C18 0.054(2) 0.092(3) 0.055(2) 0.026(2) 0.017(2) -0.005(2)
C19 0.0303(15) 0.0368(16) 0.0231(13) -0.0018(12) -0.0001(13) -0.0007(13)
C20 0.0342(17) 0.0383(17) 0.0292(15) -0.0016(12) 0.0008(13) -0.0008(13)
C21 0.0301(16) 0.0441(19) 0.0379(17) -0.0071(14) 0.0055(14) -0.0068(15)
C22 0.0281(15) 0.052(2) 0.0423(19) -0.0146(16) 0.0007(15) 0.0008(15)
C23 0.0401(18) 0.0414(19) 0.0392(18) -0.0051(15) -0.0024(17) 0.0097(15)
C24 0.0335(16) 0.0357(17) 0.0309(15) -0.0042(14) 0.0025(15) 0.0005(13)
C25 0.0345(16) 0.0299(15) 0.0284(15) 0.0007(13) -0.0014(13) 0.0002(13)
C26 0.0409(19) 0.0427(18) 0.0289(16) -0.0028(14) -0.0026(15) 0.0042(15)
C27 0.047(2) 0.049(2) 0.045(2) -0.0004(16) -0.0080(17) 0.0070(16)
C28 0.062(2) 0.047(2) 0.0290(16) 0.0050(14) -0.0113(17) 0.0013(18)
C29 0.055(2) 0.0440(19) 0.0292(16) 0.0024(14) 0.0037(16) -0.0069(17)
C30 0.0421(18) 0.0394(17) 0.0306(15) -0.0038(13) 0.0015(14) -0.0053(15)
C31 0.0427(18) 0.0374(17) 0.0266(15) -0.0019(13) 0.0037(14) -0.0057(14)
C32 0.0456(19) 0.0367(18) 0.0417(17) -0.0043(16) -0.0011(17) -0.0086(15)
C33 0.057(2) 0.055(2) 0.0492(19) -0.0088(16) 0.0100(18) -0.0001(18)
C34 0.041(2) 0.062(2) 0.061(2) -0.0039(19) -0.013(2) 0.0005(18)
C35 0.078(3) 0.059(3) 0.058(2) -0.0139(19) 0.000(2) -0.024(2)
O1 0.061(3) 0.143(10) 0.054(3) -0.001(5) -0.007(3) -0.016(4)
O1A 0.131(19) 0.067(16) 0.037(10) 0.008(8) 0.003(9) 0.006(12)
C36 0.051(2) 0.086(3) 0.092(3) -0.006(3) -0.007(3) -0.005(2)
C37 0.065(3) 0.055(2) 0.068(2) -0.007(2) -0.017(2) -0.003(2)
C38 0.059(2) 0.069(3) 0.083(3) -0.003(2) -0.004(2) -0.002(2)
C39 0.059(3) 0.083(3) 0.077(3) 0.025(3) -0.015(2) -0.006(3)

loop_
_atom_type_symbol
_atom_type_description
_atom_type_scat_dispersion_real
_atom_type_scat_dispersion_imag
_atom_type_scat_source
C C 0.0033 0.0016 'International Tables Vol C Tables 4.2.6.8 and 6.1.1.4'
H H 0.0000 0.0000 'International Tables Vol C Tables 4.2.6.8 and 6.1.1.4'
N N 0.0061 0.0033 'International Tables Vol C Tables 4.2.6.8 and 6.1.1.4'
O O 0.0106 0.0060 'International Tables Vol C Tables 4.2.6.8 and 6.1.1.4'
P P 0.1023 0.0942 'International Tables Vol C Tables 4.2.6.8 and 6.1.1.4'
Br Br -0.2901 2.4595 'International Tables Vol C Tables 4.2.6.8 and 6.1.1.4'

loop_
_geom_angle_atom_site_label_1
_geom_angle_atom_site_label_2
_geom_angle_atom_site_label_3
_geom_angle
_geom_angle_site_symmetry_1
_geom_angle_site_symmetry_3
_geom_angle_publ_flag
N1 P1 C2 108.57(14) . . ?
N1 P1 C8 108.44(14) . . ?
C2 P1 C8 108.26(14) . . ?
N1 P1 C1 114.29(14) . . ?
C2 P1 C1 109.30(13) . . ?
C8 P1 C1 107.82(13) . . ?
N2 P2 C19 114.31(14) . . ?
N2 P2 C25 106.18(14) . . ?
C19 P2 C25 110.58(13) . . ?
N2 P2 C1 110.33(13) . . ?
C19 P2 C1 107.94(13) . . ?
C25 P2 C1 107.31(13) . . ?
C14 N1 P1 128.6(2) . . ?
C31 N2 P2 123.6(2) . . ?
P2 C1 P1 119.55(15) . . ?
C3 C2 C7 120.8(3) . . ?
C3 C2 P1 118.2(2) . . ?
C7 C2 P1 120.8(2) . . ?
C4 C3 C2 119.5(3) . . ?
C5 C4 C3 119.6(3) . . ?
C6 C5 C4 121.0(3) . . ?
C5 C6 C7 120.9(3) . . ?
C6 C7 C2 118.3(3) . . ?
C13 C8 C9 119.9(3) . . ?
C13 C8 P1 122.0(2) . . ?
C9 C8 P1 117.5(2) . . ?
C10 C9 C8 120.0(3) . . ?
C11 C10 C9 119.9(3) . . ?
C10 C11 C12 120.1(3) . . ?
C13 C12 C11 120.3(3) . . ?
C8 C13 C12 119.7(3) . . ?
N1 C14 C16 110.3(3) . . ?
N1 C14 C15 107.6(3) . . ?
C16 C14 C15 114.5(3) . . ?
C17 C15 C18 111.0(3) . . ?
C17 C15 C14 110.2(3) . . ?
C18 C15 C14 111.2(3) . . ?
C24 C19 C20 119.9(3) . . ?
C24 C19 P2 119.2(2) . . ?
C20 C19 P2 120.7(2) . . ?
C21 C20 C19 119.9(3) . . ?
C22 C21 C20 119.4(3) . . ?
C21 C22 C23 121.4(3) . . ?
C22 C23 C24 119.9(3) . . ?
C23 C24 C19 119.5(3) . . ?
C26 C25 C30 119.0(3) . . ?
C26 C25 P2 118.9(2) . . ?
C30 C25 P2 121.7(2) . . ?
C25 C26 C27 120.4(3) . . ?
C28 C27 C26 119.9(3) . . ?
C29 C28 C27 120.5(3) . . ?
C28 C29 C30 119.7(3) . . ?
C29 C30 C25 120.4(3) . . ?
N2 C31 C32 108.6(2) . . ?
N2 C31 C33 110.9(3) . . ?
C32 C31 C33 114.5(3) . . ?
C34 C32 C31 110.6(3) . . ?
C34 C32 C35 110.1(3) . . ?
C31 C32 C35 111.5(3) . . ?
C39 O1 C36 106.8(8) . . ?
C36 O1A C39 112.9(16) . . ?
O1A C36 O1 30.4(10) . . ?
O1A C36 C37 95.7(15) . . ?
O1 C36 C37 109.5(4) . . ?
C36 C37 C38 103.1(3) . . ?
C39 C38 C37 102.8(4) . . ?
O1A C39 O1 30.7(10) . . ?
O1A C39 C38 101.6(11) . . ?
O1 C39 C38 109.1(4) . . ?

loop_
_geom_bond_atom_site_label_1
_geom_bond_atom_site_label_2
_geom_bond_distance
_geom_bond_site_symmetry_2
_geom_bond_publ_flag
P1 N1 1.606(3) . ?
P1 C2 1.788(3) . ?
P1 C8 1.796(3) . ?
P1 C1 1.828(3) . ?
P2 N2 1.624(3) . ?
P2 C19 1.786(3) . ?
P2 C25 1.789(3) . ?
P2 C1 1.818(3) . ?
N1 C14 1.492(4) . ?
N2 C31 1.494(4) . ?
C2 C3 1.400(4) . ?
C2 C7 1.404(4) . ?
C3 C4 1.383(4) . ?
C4 C5 1.381(5) . ?
C5 C6 1.377(5) . ?
C6 C7 1.382(4) . ?
C8 C13 1.382(5) . ?
C8 C9 1.397(4) . ?
C9 C10 1.393(4) . ?
C10 C11 1.372(5) . ?
C11 C12 1.396(5) . ?
C12 C13 1.385(5) . ?
C14 C16 1.521(5) . ?
C14 C15 1.539(4) . ?
C15 C17 1.510(5) . ?
C15 C18 1.523(5) . ?
C19 C24 1.393(4) . ?
C19 C20 1.400(4) . ?
C20 C21 1.389(4) . ?
C21 C22 1.375(5) . ?
C22 C23 1.377(5) . ?
C23 C24 1.389(4) . ?
C25 C26 1.384(4) . ?
C25 C30 1.400(4) . ?
C26 C27 1.387(4) . ?
C27 C28 1.381(5) . ?
C28 C29 1.380(5) . ?
C29 C30 1.381(4) . ?
C31 C32 1.526(4) . ?
C31 C33 1.529(5) . ?
C32 C34 1.507(5) . ?
C32 C35 1.534(5) . ?
O1 C39 1.395(9) . ?
O1 C36 1.443(11) . ?
O1A C36 1.35(3) . ?
O1A C39 1.39(3) . ?
C36 C37 1.499(6) . ?
C37 C38 1.507(6) . ?
C38 C39 1.496(6) . ?
